data_7703085
loop_
_publ_author_name
'Yang, Xiao-Gang'
'Zhai, Zhi-Min'
'Liu, Xin-Yi'
'Li, Jin-Yao'
'Li, Fei-Fei'
'Ma, Lu-Fang'

_publ_section_title
;
 Sulfur heteroatom-based MOFs with long-lasting room-temperature
 phosphorescence and high photoelectric response.
;
_journal_issue 3
_journal_name_full 'Dalton transactions (Cambridge, England : 2003)'
_journal_page_first 598
_journal_page_last 602
_journal_paper_doi 10.1039/c9dt04046c
_journal_volume 49
_journal_year 2020
_chemical_formula_moiety 'C16 H10 N2 O4 S2 Zn'
_chemical_formula_sum 'C16 H10 N2 O4 S2 Zn'
_chemical_formula_weight 423.75
_space_group_crystal_system triclinic
_space_group_IT_number 2
_space_group_name_Hall '-P 1'
_space_group_name_H-M_alt 'P -1'
_atom_sites_solution_hydrogens geom
_atom_sites_solution_primary dual
_audit_creation_date 2019-01-15
_audit_creation_method
;
Olex2 1.2
(compiled 2018.05.29 svn.r3508 for OlexSys, GUI svn.r5506)
;
_audit_update_record
;
2019-10-09 deposited with the CCDC.	2019-12-03 downloaded from the CCDC.
;
_cell_angle_alpha 103.392(6)
_cell_angle_beta 99.731(5)
_cell_angle_gamma 92.961(5)
_cell_formula_units_Z 2
_cell_length_a 7.9030(4)
_cell_length_b 10.0174(7)
_cell_length_c 10.5515(8)
_cell_measurement_reflns_used 2972
_cell_measurement_temperature 293(2)
_cell_measurement_theta_max 27.6000
_cell_measurement_theta_min 4.0490
_cell_volume 797.33(10)
_computing_cell_refinement 'CrysAlisPro 1.171.39.46 (Rigaku OD, 2018)'
_computing_data_collection 'CrysAlisPro 1.171.39.46 (Rigaku OD, 2018)'
_computing_data_reduction 'CrysAlisPro 1.171.39.46 (Rigaku OD, 2018)'
_computing_molecular_graphics 'Olex2 (Dolomanov et al., 2009)'
_computing_publication_material 'Olex2 (Dolomanov et al., 2009)'
_computing_structure_refinement 'ShelXL (Sheldrick, 2015)'
_computing_structure_solution 'ShelXT (Sheldrick, 2015)'
_diffrn_ambient_temperature 293(2)
_diffrn_detector 'CCD plate'
_diffrn_detector_area_resol_mean 8.0584
_diffrn_detector_type EosS2
_diffrn_measured_fraction_theta_full 0.998
_diffrn_measured_fraction_theta_max 0.827
_diffrn_measurement_details
;
List of Runs (angles in degrees, time in seconds):

  # Type    Start    End  Width  t~exp~   \w     \q     \k     \f   Frames
#--------------------------------------------------------------------------
  1  \w    -69.00  -7.00   1.00    5.00    --  -13.80 -57.00 120.00   62
  2  \w    -19.00  23.00   1.00    5.00    --  -13.80 -99.00-120.00   42
  3  \w     -2.00  81.00   1.00    5.00    --   14.82  57.00  60.00   83
  4  \w     37.00  87.00   1.00    5.00    --   14.82 178.00 -60.00   50
  5  \w     27.00  54.00   1.00    5.00    --   14.82  57.00 120.00   27
  6  \w    -53.00  40.00   1.00    5.00    --   14.82 -77.00 -60.00   93
;
_diffrn_measurement_device 'four-circle diffractometer'
_diffrn_measurement_device_type 'SuperNova, Single source at offset/far, EosS2'
_diffrn_measurement_method '\w scans'
_diffrn_orient_matrix_type 'CrysAlisPro convention (1999,Acta A55,543-557)'
_diffrn_orient_matrix_UB_11 0.0184264000
_diffrn_orient_matrix_UB_12 -0.0524053000
_diffrn_orient_matrix_UB_13 0.0340132000
_diffrn_orient_matrix_UB_21 0.0887135000
_diffrn_orient_matrix_UB_22 0.0243619000
_diffrn_orient_matrix_UB_23 0.0148977000
_diffrn_orient_matrix_UB_31 -0.0125526000
_diffrn_orient_matrix_UB_32 0.0447872000
_diffrn_orient_matrix_UB_33 0.0597318000
_diffrn_radiation_monochromator mirror
_diffrn_radiation_probe x-ray
_diffrn_radiation_type MoK\a
_diffrn_radiation_wavelength 0.71073
_diffrn_reflns_av_R_equivalents 0.0296
_diffrn_reflns_av_unetI/netI 0.0508
_diffrn_reflns_Laue_measured_fraction_full 0.998
_diffrn_reflns_Laue_measured_fraction_max 0.827
_diffrn_reflns_limit_h_max 9
_diffrn_reflns_limit_h_min -10
_diffrn_reflns_limit_k_max 13
_diffrn_reflns_limit_k_min -12
_diffrn_reflns_limit_l_max 12
_diffrn_reflns_limit_l_min -12
_diffrn_reflns_number 6192
_diffrn_reflns_point_group_measured_fraction_full 0.998
_diffrn_reflns_point_group_measured_fraction_max 0.827
_diffrn_reflns_theta_full 25.242
_diffrn_reflns_theta_max 28.357
_diffrn_reflns_theta_min 3.250
_diffrn_source 'micro-focus sealed X-ray tube'
_diffrn_source_type 'SuperNova (Mo) X-ray Source'
_exptl_absorpt_coefficient_mu 1.827
_exptl_absorpt_correction_T_max 1.00000
_exptl_absorpt_correction_T_min 0.88917
_exptl_absorpt_correction_type multi-scan
_exptl_absorpt_process_details
;
CrysAlisPro 1.171.39.46 (Rigaku Oxford Diffraction, 2018)
Empirical absorption correction using spherical harmonics,
 implemented in SCALE3 ABSPACK scaling algorithm.
;
_exptl_crystal_colour 'clear yellowish yellow'
_exptl_crystal_colour_lustre clear
_exptl_crystal_colour_modifier yellowish
_exptl_crystal_colour_primary yellow
_exptl_crystal_density_diffrn 1.765
_exptl_crystal_description block
_exptl_crystal_F_000 428
_exptl_crystal_size_max 0.25
_exptl_crystal_size_mid 0.25
_exptl_crystal_size_min 0.22
_refine_diff_density_max 0.766
_refine_diff_density_min -0.517
_refine_diff_density_rms 0.077
_refine_ls_extinction_method none
_refine_ls_goodness_of_fit_ref 1.030
_refine_ls_hydrogen_treatment constr
_refine_ls_matrix_type full
_refine_ls_number_parameters 226
_refine_ls_number_reflns 3305
_refine_ls_number_restraints 0
_refine_ls_restrained_S_all 1.030
_refine_ls_R_factor_all 0.0470
_refine_ls_R_factor_gt 0.0384
_refine_ls_shift/su_max 0.001
_refine_ls_shift/su_mean 0.000
_refine_ls_structure_factor_coef Fsqd
_refine_ls_weighting_details 'w=1/[\s^2^(Fo^2^)+(0.0285P)^2^+0.4273P] where P=(Fo^2^+2Fc^2^)/3'
_refine_ls_weighting_scheme calc
_refine_ls_wR_factor_gt 0.0776
_refine_ls_wR_factor_ref 0.0818
_reflns_Friedel_coverage 0.000
_reflns_number_gt 2853
_reflns_number_total 3305
_reflns_threshold_expression 'I > 2\s(I)'
_cod_data_source_file c9dt04046c2.cif
_cod_data_source_block y1003
_cod_depositor_comments 'Adding full bibliography for 7703084--7703085.cif.'
_cod_original_cell_volume 797.33(9)
_cod_database_code 7703085
_shelx_shelxl_version_number 2014/7
_chemical_oxdiff_formula C1H1N1O1S1Zn1
_shelx_space_group_comment
;
The symmetry employed for this shelxl refinement is uniquely defined
by the following loop, which should always be used as a source of
symmetry information in preference to the above space-group names.
They are only intended as comments.
;
_shelx_estimated_absorpt_t_max 0.689
_shelx_estimated_absorpt_t_min 0.658
_reflns_odcompleteness_completeness 99.76
_reflns_odcompleteness_iscentric 1
_reflns_odcompleteness_theta 25.30
_olex2_refinement_description
;
1. Fixed Uiso
 At 1.2 times of:
  All C(H) groups
2.a Aromatic/amide H refined with riding coordinates:
 C2(H2), C3(H3), C7(H7), C8(H8), C10(H10), C11(H11), C13(H13), C14(H14),
 C15(H15), C16(H16)
;
_olex2_submission_special_instructions 'No special instructions were received'
_oxdiff_exptl_absorpt_empirical_details
;
Empirical correction (ABSPACK) includes:
- Absorption correction using spherical harmonics
- Frame scaling
;
_oxdiff_exptl_absorpt_empirical_full_max 1.578
_oxdiff_exptl_absorpt_empirical_full_min 0.716

loop_
_space_group_symop_operation_xyz
'x, y, z'
'-x, -y, -z'

loop_
_atom_site_label
_atom_site_type_symbol
_atom_site_fract_x
_atom_site_fract_y
_atom_site_fract_z
_atom_site_U_iso_or_equiv
_atom_site_adp_type
_atom_site_occupancy
_atom_site_site_symmetry_order
_atom_site_calc_flag
_atom_site_refinement_flags_posn
Zn1 Zn 0.19387(4) 0.72433(3) 0.90109(3) 0.02353(11) Uani 1 1 d .
S1 S 0.11266(10) 0.25220(7) 0.89954(7) 0.02702(18) Uani 1 1 d .
S003 S 0.70881(11) 0.72602(9) 0.46938(8) 0.0360(2) Uani 1 1 d .
O1 O -0.0712(3) 0.4957(2) 0.6801(2) 0.0479(7) Uani 1 1 d .
O2 O 0.1089(3) 0.53312(18) 0.8748(2) 0.0321(5) Uani 1 1 d .
O3 O 0.2485(4) -0.0018(2) 0.9699(3) 0.0519(7) Uani 1 1 d .
O4 O 0.0435(3) -0.14869(18) 0.8334(2) 0.0340(5) Uani 1 1 d .
N1 N 0.3594(3) 0.7151(2) 0.7684(2) 0.0240(5) Uani 1 1 d .
N2 N 0.3501(3) 0.7357(2) 0.0829(2) 0.0239(5) Uani 1 1 d .
C1 C 0.0068(4) 0.3067(3) 0.7681(3) 0.0237(6) Uani 1 1 d .
C2 C -0.0695(4) 0.1983(3) 0.6669(3) 0.0326(7) Uani 1 1 d .
H2 H -0.1322 0.2076 0.5870 0.039 Uiso 1 1 calc R
C3 C -0.0420(4) 0.0703(3) 0.6978(3) 0.0326(7) Uani 1 1 d .
H3 H -0.0855 -0.0140 0.6399 0.039 Uiso 1 1 calc R
C4 C 0.0530(4) 0.0821(3) 0.8189(3) 0.0244(6) Uani 1 1 d .
C5 C 0.0109(4) 0.4574(3) 0.7709(3) 0.0256(7) Uani 1 1 d .
C6 C 0.1203(4) -0.0282(3) 0.8809(3) 0.0269(7) Uani 1 1 d .
C7 C 0.5260(4) 0.7612(3) 0.8046(3) 0.0293(7) Uani 1 1 d .
H7 H 0.5714 0.7937 0.8945 0.035 Uiso 1 1 calc R
C8 C 0.6343(4) 0.7629(3) 0.7148(3) 0.0319(7) Uani 1 1 d .
H8 H 0.7503 0.7947 0.7438 0.038 Uiso 1 1 calc R
C9 C 0.5666(4) 0.7163(3) 0.5806(3) 0.0256(6) Uani 1 1 d .
C10 C 0.3950(4) 0.6643(3) 0.5423(3) 0.0296(7) Uani 1 1 d .
H10 H 0.3468 0.6291 0.4532 0.036 Uiso 1 1 calc R
C11 C 0.2975(4) 0.6659(3) 0.6385(3) 0.0281(7) Uani 1 1 d .
H11 H 0.1823 0.6310 0.6121 0.034 Uiso 1 1 calc R
C12 C 0.5644(4) 0.7301(3) 0.3210(3) 0.0282(7) Uani 1 1 d .
C13 C 0.5362(5) 0.8517(3) 0.2859(3) 0.0397(8) Uani 1 1 d .
H13 H 0.5886 0.9346 0.3419 0.048 Uiso 1 1 calc R
C14 C 0.4302(5) 0.8512(3) 0.1676(3) 0.0386(8) Uani 1 1 d .
H14 H 0.4136 0.9349 0.1456 0.046 Uiso 1 1 calc R
C15 C 0.3780(5) 0.6177(3) 0.1190(3) 0.0366(8) Uani 1 1 d .
H15 H 0.3233 0.5358 0.0626 0.044 Uiso 1 1 calc R
C16 C 0.4824(5) 0.6110(3) 0.2341(3) 0.0403(9) Uani 1 1 d .
H16 H 0.4981 0.5262 0.2538 0.048 Uiso 1 1 calc R

loop_
_atom_site_aniso_label
_atom_site_aniso_U_11
_atom_site_aniso_U_22
_atom_site_aniso_U_33
_atom_site_aniso_U_23
_atom_site_aniso_U_13
_atom_site_aniso_U_12
Zn1 0.0278(2) 0.01681(17) 0.0260(2) 0.00645(13) 0.00348(15) 0.00225(14)
S1 0.0337(5) 0.0170(3) 0.0274(4) 0.0044(3) -0.0008(3) 0.0010(3)
S003 0.0272(5) 0.0530(5) 0.0272(4) 0.0108(4) 0.0037(4) -0.0016(4)
O1 0.0559(17) 0.0284(11) 0.0519(16) 0.0193(11) -0.0211(13) -0.0062(11)
O2 0.0451(14) 0.0168(9) 0.0300(12) 0.0052(8) -0.0030(11) -0.0032(9)
O3 0.0617(18) 0.0334(13) 0.0499(16) 0.0125(11) -0.0220(14) 0.0025(12)
O4 0.0287(12) 0.0178(10) 0.0564(15) 0.0149(9) 0.0022(11) 0.0034(9)
N1 0.0227(14) 0.0227(12) 0.0257(14) 0.0062(10) 0.0022(11) -0.0005(10)
N2 0.0260(14) 0.0233(12) 0.0215(13) 0.0039(9) 0.0044(11) 0.0000(10)
C1 0.0243(16) 0.0188(13) 0.0285(16) 0.0069(11) 0.0050(13) 0.0002(12)
C2 0.038(2) 0.0251(15) 0.0303(18) 0.0082(12) -0.0071(15) -0.0018(14)
C3 0.040(2) 0.0167(14) 0.0351(19) 0.0021(12) -0.0030(15) -0.0034(13)
C4 0.0253(16) 0.0153(13) 0.0330(17) 0.0059(11) 0.0064(14) 0.0018(12)
C5 0.0242(16) 0.0190(13) 0.0341(18) 0.0084(12) 0.0049(14) 0.0009(12)
C6 0.0318(18) 0.0213(14) 0.0317(18) 0.0094(12) 0.0114(15) 0.0073(13)
C7 0.0327(19) 0.0255(15) 0.0253(17) 0.0018(12) 0.0006(14) -0.0025(13)
C8 0.0252(17) 0.0363(17) 0.0308(18) 0.0067(13) -0.0004(14) -0.0035(14)
C9 0.0258(17) 0.0262(14) 0.0235(16) 0.0061(11) 0.0019(13) 0.0004(12)
C10 0.0307(18) 0.0323(16) 0.0220(16) 0.0028(12) 0.0007(14) -0.0021(14)
C11 0.0206(16) 0.0312(15) 0.0294(18) 0.0072(13) -0.0025(14) -0.0020(13)
C12 0.0257(17) 0.0379(16) 0.0213(16) 0.0073(12) 0.0060(13) 0.0022(14)
C13 0.050(2) 0.0304(17) 0.0296(19) 0.0007(13) -0.0047(17) -0.0076(15)
C14 0.053(2) 0.0235(15) 0.038(2) 0.0095(13) 0.0034(18) -0.0016(15)
C15 0.049(2) 0.0251(15) 0.0299(18) 0.0045(13) -0.0048(16) 0.0010(15)
C16 0.058(2) 0.0247(16) 0.0344(19) 0.0069(13) -0.0036(17) 0.0069(16)

loop_
_atom_type_symbol
_atom_type_description
_atom_type_scat_dispersion_real
_atom_type_scat_dispersion_imag
_atom_type_scat_source
C C 0.0033 0.0016 'International Tables Vol C Tables 4.2.6.8 and 6.1.1.4'
H H 0.0000 0.0000 'International Tables Vol C Tables 4.2.6.8 and 6.1.1.4'
N N 0.0061 0.0033 'International Tables Vol C Tables 4.2.6.8 and 6.1.1.4'
O O 0.0106 0.0060 'International Tables Vol C Tables 4.2.6.8 and 6.1.1.4'
S S 0.1246 0.1234 'International Tables Vol C Tables 4.2.6.8 and 6.1.1.4'
Zn Zn 0.2839 1.4301 'International Tables Vol C Tables 4.2.6.8 and 6.1.1.4'

loop_
_geom_angle_atom_site_label_1
_geom_angle_atom_site_label_2
_geom_angle_atom_site_label_3
_geom_angle
_geom_angle_site_symmetry_1
_geom_angle_site_symmetry_3
O2 Zn1 O4 119.80(9) . 1_565
O2 Zn1 N1 103.18(9) . .
O2 Zn1 N2 94.57(9) . 1_556
O4 Zn1 N1 96.97(9) 1_565 .
O4 Zn1 N2 133.20(9) 1_565 1_556
N1 Zn1 N2 105.43(9) . 1_556
C1 S1 C4 91.71(14) . .
C9 S003 C12 102.41(14) . .
C5 O2 Zn1 126.57(19) . .
C6 O4 Zn1 106.71(19) . 1_545
C7 N1 Zn1 123.2(2) . .
C7 N1 C11 117.4(3) . .
C11 N1 Zn1 119.3(2) . .
C14 N2 Zn1 125.7(2) . 1_554
C14 N2 C15 116.3(3) . .
C15 N2 Zn1 118.03(19) . 1_554
C2 C1 S1 111.5(2) . .
C2 C1 C5 127.7(3) . .
C5 C1 S1 120.7(2) . .
C1 C2 H2 124.0 . .
C1 C2 C3 112.1(3) . .
C3 C2 H2 124.0 . .
C2 C3 H3 123.2 . .
C4 C3 C2 113.5(3) . .
C4 C3 H3 123.2 . .
C3 C4 S1 111.2(2) . .
C3 C4 C6 128.9(2) . .
C6 C4 S1 119.7(2) . .
O1 C5 O2 126.9(3) . .
O1 C5 C1 120.3(3) . .
O2 C5 C1 112.7(3) . .
O3 C6 O4 123.3(3) . .
O3 C6 C4 120.0(3) . .
O4 C6 C4 116.7(3) . .
N1 C7 H7 118.4 . .
N1 C7 C8 123.1(3) . .
C8 C7 H7 118.4 . .
C7 C8 H8 120.7 . .
C7 C8 C9 118.6(3) . .
C9 C8 H8 120.7 . .
C8 C9 S003 116.9(2) . .
C10 C9 S003 124.5(2) . .
C10 C9 C8 118.6(3) . .
C9 C10 H10 120.7 . .
C11 C10 C9 118.7(3) . .
C11 C10 H10 120.7 . .
N1 C11 C10 123.5(3) . .
N1 C11 H11 118.3 . .
C10 C11 H11 118.3 . .
C13 C12 S003 121.3(2) . .
C13 C12 C16 117.1(3) . .
C16 C12 S003 121.5(2) . .
C12 C13 H13 120.0 . .
C12 C13 C14 120.1(3) . .
C14 C13 H13 120.0 . .
N2 C14 C13 123.0(3) . .
N2 C14 H14 118.5 . .
C13 C14 H14 118.5 . .
N2 C15 H15 118.2 . .
N2 C15 C16 123.6(3) . .
C16 C15 H15 118.2 . .
C12 C16 H16 120.0 . .
C15 C16 C12 119.9(3) . .
C15 C16 H16 120.0 . .

loop_
_geom_bond_atom_site_label_1
_geom_bond_atom_site_label_2
_geom_bond_distance
_geom_bond_site_symmetry_2
Zn1 O2 1.9376(18) .
Zn1 O4 1.9573(19) 1_565
Zn1 N1 2.062(2) .
Zn1 N2 2.074(2) 1_556
S1 C1 1.711(3) .
S1 C4 1.720(3) .
S003 C9 1.771(3) .
S003 C12 1.785(3) .
O1 C5 1.214(3) .
O2 C5 1.282(4) .
O3 C6 1.231(4) .
O4 Zn1 1.9574(19) 1_545
O4 C6 1.272(3) .
N1 C7 1.333(4) .
N1 C11 1.340(4) .
N2 Zn1 2.074(2) 1_554
N2 C14 1.338(4) .
N2 C15 1.341(4) .
C1 C2 1.364(4) .
C1 C5 1.501(4) .
C2 H2 0.9300 .
C2 C3 1.413(4) .
C3 H3 0.9300 .
C3 C4 1.345(4) .
C4 C6 1.486(4) .
C7 H7 0.9300 .
C7 C8 1.383(4) .
C8 H8 0.9300 .
C8 C9 1.386(4) .
C9 C10 1.385(4) .
C10 H10 0.9300 .
C10 C11 1.372(4) .
C11 H11 0.9300 .
C12 C13 1.370(4) .
C12 C16 1.377(4) .
C13 H13 0.9300 .
C13 C14 1.380(5) .
C14 H14 0.9300 .
C15 H15 0.9300 .
C15 C16 1.365(4) .
C16 H16 0.9300 .
